data_7050578
loop_
_publ_author_name
'Sun, Zhong-Ming'
'Mao, Jiang-Gao'
'Sun, Yan-Qiong'
'Zeng, Hui-Yi'
'Clearfield, Abraham'

_publ_section_title
;
 Hydrothermal synthesis, characterization and crystal structures of two
 new layered lead(ii) diphosphonates
;
_journal_issue 9
_journal_name_full 'New Journal of Chemistry'
_journal_page_first 1326
_journal_paper_doi 10.1039/b302240b
_journal_volume 27
_journal_year 2003
_chemical_formula_sum 'C36 H54 N4 O26 P8 Pb5'
_chemical_formula_weight 2242.54
_space_group_IT_number 61
_symmetry_cell_setting orthorhombic
_symmetry_space_group_name_Hall '-P 2ac 2ab'
_symmetry_space_group_name_H-M 'P b c a'
_atom_sites_solution_hydrogens geom
_atom_sites_solution_primary direct
_atom_sites_solution_secondary difmap
_audit_creation_method SHELXL-97
_cell_angle_alpha 90.00
_cell_angle_beta 90.00
_cell_angle_gamma 90.00
_cell_formula_units_Z 4
_cell_length_a 13.0056(2)
_cell_length_b 13.75480(10)
_cell_length_c 30.0991(4)
_cell_measurement_temperature 293(2)
_cell_volume 5384.41(12)
_computing_structure_refinement 'SHELXL-97 (Sheldrick, 1997)'
_computing_structure_solution 'SHELXS-97 (Sheldrick, 1990)'
_diffrn_ambient_temperature 293(2)
_diffrn_measured_fraction_theta_full 0.997
_diffrn_measured_fraction_theta_max 0.997
_diffrn_measurement_device_type 'Siemens Smart CCD'
_diffrn_measurement_method 'narrow frame method'
_diffrn_radiation_monochromator graphite
_diffrn_radiation_source 'fine-focus sealed tube'
_diffrn_radiation_type MoK\a
_diffrn_radiation_wavelength 0.71073
_diffrn_reflns_av_R_equivalents 0.0832
_diffrn_reflns_av_sigmaI/netI 0.0617
_diffrn_reflns_limit_h_max 15
_diffrn_reflns_limit_h_min -15
_diffrn_reflns_limit_k_max 8
_diffrn_reflns_limit_k_min -16
_diffrn_reflns_limit_l_max 35
_diffrn_reflns_limit_l_min -25
_diffrn_reflns_number 17434
_diffrn_reflns_theta_full 25.11
_diffrn_reflns_theta_max 25.11
_diffrn_reflns_theta_min 2.07
_diffrn_standards_decay_% <1.0%
_exptl_absorpt_coefficient_mu 15.909
_exptl_absorpt_correction_T_max 1.0
_exptl_absorpt_correction_T_min 0.583
_exptl_absorpt_correction_type SADABS
_exptl_crystal_colour colorless
_exptl_crystal_density_diffrn 2.766
_exptl_crystal_density_method 'not measured'
_exptl_crystal_description plate
_exptl_crystal_F_000 4144
_exptl_crystal_size_max 0.28
_exptl_crystal_size_mid 0.26
_exptl_crystal_size_min 0.04
_refine_diff_density_max 2.307
_refine_diff_density_min -3.585
_refine_diff_density_rms 0.338
_refine_ls_extinction_coef 0.00018(3)
_refine_ls_extinction_expression Fc^*^=kFc[1+0.001xFc^2^\l^3^/sin(2\q)]^-1/4^
_refine_ls_extinction_method SHELXL
_refine_ls_goodness_of_fit_ref 1.117
_refine_ls_hydrogen_treatment mixed
_refine_ls_matrix_type full
_refine_ls_number_parameters 359
_refine_ls_number_reflns 4790
_refine_ls_number_restraints 0
_refine_ls_restrained_S_all 1.117
_refine_ls_R_factor_all 0.0776
_refine_ls_R_factor_gt 0.0516
_refine_ls_shift/su_max 0.001
_refine_ls_shift/su_mean 0.000
_refine_ls_structure_factor_coef Fsqd
_refine_ls_weighting_details 'calc w=1/[\s^2^(Fo^2^)+(0.0598P)^2^+69.5536P] where P=(Fo^2^+2Fc^2^)/3'
_refine_ls_weighting_scheme calc
_refine_ls_wR_factor_gt 0.1137
_refine_ls_wR_factor_ref 0.1287
_reflns_number_gt 3646
_reflns_number_total 4790
_reflns_threshold_expression >2sigma(I)
_cod_data_source_file b302240b.txt
_cod_data_source_block 1
_cod_original_sg_symbol_H-M Pbca
_cod_database_code 7050578

loop_
_symmetry_equiv_pos_as_xyz
'x, y, z'
'-x+1/2, -y, z+1/2'
'-x, y+1/2, -z+1/2'
'x+1/2, -y+1/2, -z'
'-x, -y, -z'
'x-1/2, y, -z-1/2'
'x, -y-1/2, z-1/2'
'-x-1/2, y-1/2, z'

loop_
_atom_site_label
_atom_site_type_symbol
_atom_site_fract_x
_atom_site_fract_y
_atom_site_fract_z
_atom_site_U_iso_or_equiv
_atom_site_adp_type
_atom_site_occupancy
_atom_site_symmetry_multiplicity
_atom_site_calc_flag
_atom_site_refinement_flags
_atom_site_disorder_assembly
_atom_site_disorder_group
Pb1 Pb 0.22013(3) -0.04358(3) 0.468839(18) 0.02031(17) Uani 1 1 d . . .
Pb2 Pb 0.5000 0.0000 0.5000 0.01994(19) Uani 1 2 d S . .
Pb3 Pb -0.05141(4) -0.20685(3) 0.500126(18) 0.02085(17) Uani 1 1 d . . .
P1 P 0.0403(2) -0.0106(2) 0.56082(12) 0.0166(7) Uani 1 1 d . . .
P2 P 0.3605(2) -0.1294(2) 0.59141(13) 0.0212(8) Uani 1 1 d . . .
P3 P 0.1940(2) -0.2925(2) 0.46357(12) 0.0170(7) Uani 1 1 d . . .
P4 P 0.4315(2) -0.1333(3) 0.39964(12) 0.0207(8) Uani 1 1 d . . .
N1 N 0.2056(8) -0.0030(7) 0.6185(4) 0.021(2) Uani 1 1 d . . .
H11A H 0.2330 0.0267 0.5943 0.025 Uiso 1 1 calc R . .
N2 N 0.2277(7) -0.1778(8) 0.3907(4) 0.019(2) Uani 1 1 d . . .
C1 C 0.2237(10) 0.0009(10) 0.7037(5) 0.023(3) Uani 1 1 d . . .
C2 C 0.2954(12) -0.0504(10) 0.7269(6) 0.037(4) Uani 1 1 d . . .
H2A H 0.3588 -0.0628 0.7137 0.044 Uiso 1 1 calc R . .
C3 C 0.2772(14) -0.0847(11) 0.7693(6) 0.044(4) Uani 1 1 d . . .
H3A H 0.3273 -0.1202 0.7842 0.052 Uiso 1 1 calc R . .
C4 C 0.1859(15) -0.0662(11) 0.7888(5) 0.044(4) Uani 1 1 d . . .
H4A H 0.1730 -0.0900 0.8172 0.052 Uiso 1 1 calc R . .
C5 C 0.1119(13) -0.0129(12) 0.7674(5) 0.040(4) Uani 1 1 d . . .
H5A H 0.0508 0.0023 0.7818 0.048 Uiso 1 1 calc R . .
C6 C 0.1282(12) 0.0180(11) 0.7247(5) 0.037(4) Uani 1 1 d . . .
H6A H 0.0763 0.0504 0.7095 0.045 Uiso 1 1 calc R . .
C7 C 0.2498(9) 0.0459(10) 0.6588(5) 0.023(3) Uani 1 1 d . . .
H7A H 0.2265 0.1129 0.6590 0.027 Uiso 1 1 calc R . .
H7B H 0.3240 0.0470 0.6558 0.027 Uiso 1 1 calc R . .
C8 C 0.0920(9) 0.0124(10) 0.6169(5) 0.025(3) Uani 1 1 d . . .
H8A H 0.0765 0.0788 0.6255 0.030 Uiso 1 1 calc R . .
H8B H 0.0589 -0.0308 0.6379 0.030 Uiso 1 1 calc R . .
C9 C 0.2333(9) -0.1082(9) 0.6159(5) 0.020(3) Uani 1 1 d . . .
H9A H 0.1820 -0.1418 0.5983 0.024 Uiso 1 1 calc R . .
H9B H 0.2319 -0.1356 0.6456 0.024 Uiso 1 1 calc R . .
C11 C 0.1364(11) -0.1722(9) 0.3153(5) 0.026(3) Uani 1 1 d . . .
C12 C 0.0377(10) -0.2129(10) 0.3163(5) 0.028(3) Uani 1 1 d . . .
H12A H 0.0013 -0.2147 0.3428 0.034 Uiso 1 1 calc R . .
C13 C -0.0055(14) -0.2498(12) 0.2786(7) 0.049(5) Uani 1 1 d . . .
H13A H -0.0713 -0.2762 0.2797 0.058 Uiso 1 1 calc R . .
C14 C 0.0471(17) -0.2483(12) 0.2394(6) 0.056(5) Uani 1 1 d . . .
H14A H 0.0158 -0.2724 0.2139 0.067 Uiso 1 1 calc R . .
C15 C 0.1442(18) -0.2123(11) 0.2368(6) 0.062(6) Uani 1 1 d . . .
H15A H 0.1803 -0.2133 0.2102 0.074 Uiso 1 1 calc R . .
C16 C 0.1885(13) -0.1734(11) 0.2757(5) 0.038(4) Uani 1 1 d . . .
H16A H 0.2547 -0.1480 0.2744 0.046 Uiso 1 1 calc R . .
C17 C 0.1780(10) -0.1197(9) 0.3564(5) 0.026(3) Uani 1 1 d . . .
H17A H 0.2270 -0.0713 0.3465 0.031 Uiso 1 1 calc R . .
H17B H 0.1213 -0.0852 0.3701 0.031 Uiso 1 1 calc R . .
C18 C 0.1619(8) -0.2570(8) 0.4066(4) 0.017(3) Uani 1 1 d . . .
H18A H 0.1696 -0.3127 0.3872 0.020 Uiso 1 1 calc R . .
H18B H 0.0906 -0.2364 0.4054 0.020 Uiso 1 1 calc R . .
C19 C 0.3313(10) -0.2119(10) 0.3767(5) 0.025(3) Uani 1 1 d . . .
H19A H 0.3356 -0.2117 0.3445 0.030 Uiso 1 1 calc R . .
H19B H 0.3418 -0.2781 0.3869 0.030 Uiso 1 1 calc R . .
O11 O -0.0529(6) 0.0561(7) 0.5576(3) 0.028(2) Uani 1 1 d . . .
O12 O 0.0166(7) -0.1178(6) 0.5577(3) 0.024(2) Uani 1 1 d . . .
O13 O 0.1253(6) 0.0249(6) 0.5307(3) 0.0205(19) Uani 1 1 d . . .
O21 O 0.3654(6) -0.0690(7) 0.5500(3) 0.028(2) Uani 1 1 d . . .
O22 O 0.3659(7) -0.2377(7) 0.5868(4) 0.036(3) Uani 1 1 d . . .
O23 O 0.4381(7) -0.0933(7) 0.6272(3) 0.032(2) Uani 1 1 d . . .
H23A H 0.4786 -0.0550 0.6159 0.048 Uiso 1 1 calc R . .
O31 O 0.1904(8) -0.2005(7) 0.4925(3) 0.032(2) Uani 1 1 d . . .
O32 O 0.3000(6) -0.3392(6) 0.4629(3) 0.027(2) Uani 1 1 d . . .
O33 O 0.1138(7) -0.3639(6) 0.4799(4) 0.032(2) Uani 1 1 d . . .
O41 O 0.4378(7) -0.1468(7) 0.4505(3) 0.026(2) Uani 1 1 d . . .
O42 O 0.4161(7) -0.0282(7) 0.3873(4) 0.035(3) Uani 1 1 d . . .
O43 O 0.5297(6) -0.1781(8) 0.3771(3) 0.031(2) Uani 1 1 d . . .
H43A H 0.5800 -0.1683 0.3929 0.047 Uiso 1 1 calc R . .
O1W O 0.1983(6) -0.3491(8) 0.5742(3) 0.031(2) Uani 1 1 d . . .

loop_
_atom_site_aniso_label
_atom_site_aniso_U_11
_atom_site_aniso_U_22
_atom_site_aniso_U_33
_atom_site_aniso_U_23
_atom_site_aniso_U_13
_atom_site_aniso_U_12
Pb1 0.0169(2) 0.0187(3) 0.0253(3) -0.0004(2) 0.0009(2) -0.00073(19)
Pb2 0.0167(3) 0.0196(3) 0.0235(4) 0.0027(3) 0.0009(3) 0.0012(3)
Pb3 0.0234(3) 0.0207(3) 0.0184(3) -0.0011(2) -0.0005(2) -0.00132(19)
P1 0.0155(14) 0.0215(16) 0.0128(17) 0.0026(14) -0.0014(13) -0.0026(12)
P2 0.0154(15) 0.0242(17) 0.024(2) -0.0037(16) 0.0023(14) 0.0009(13)
P3 0.0129(15) 0.0175(15) 0.021(2) 0.0042(15) 0.0016(13) -0.0005(12)
P4 0.0159(15) 0.0264(18) 0.020(2) 0.0016(16) 0.0004(14) -0.0053(13)
N1 0.025(5) 0.021(5) 0.015(6) 0.009(5) -0.002(5) -0.005(4)
N2 0.015(5) 0.028(6) 0.016(6) 0.005(5) 0.002(4) -0.001(4)
C1 0.027(7) 0.027(7) 0.015(7) 0.000(6) 0.005(6) 0.001(6)
C2 0.043(9) 0.030(8) 0.038(10) -0.006(8) -0.013(7) 0.008(7)
C3 0.069(12) 0.031(8) 0.031(10) 0.015(8) -0.011(9) 0.004(8)
C4 0.080(13) 0.038(9) 0.012(9) 0.007(7) -0.003(8) -0.021(9)
C5 0.052(10) 0.056(10) 0.013(8) 0.002(8) 0.003(7) -0.023(8)
C6 0.036(8) 0.043(9) 0.032(10) -0.016(8) -0.003(7) -0.007(7)
C7 0.020(6) 0.025(7) 0.024(8) -0.005(6) -0.008(6) 0.000(5)
C8 0.013(6) 0.032(7) 0.031(9) 0.002(7) -0.002(6) 0.000(5)
C9 0.020(6) 0.024(7) 0.016(7) 0.000(6) 0.007(5) 0.001(5)
C11 0.040(8) 0.017(6) 0.020(8) 0.005(6) -0.007(6) 0.012(6)
C12 0.029(7) 0.029(8) 0.026(9) 0.003(7) -0.006(6) 0.013(6)
C13 0.050(10) 0.032(8) 0.063(14) -0.003(9) -0.027(10) -0.002(8)
C14 0.097(16) 0.036(10) 0.034(12) 0.007(9) -0.025(10) -0.018(10)
C15 0.126(19) 0.030(9) 0.031(11) -0.001(8) -0.003(12) -0.025(11)
C16 0.065(11) 0.034(8) 0.016(9) 0.008(7) 0.004(7) -0.017(8)
C17 0.026(7) 0.018(6) 0.034(9) -0.002(6) 0.000(6) -0.005(6)
C18 0.012(5) 0.014(6) 0.023(8) 0.004(6) 0.002(5) -0.004(5)
C19 0.032(7) 0.025(7) 0.019(8) -0.006(6) 0.004(6) -0.001(6)
O11 0.015(4) 0.034(5) 0.034(6) -0.006(5) -0.005(4) -0.001(4)
O12 0.029(5) 0.020(5) 0.023(6) 0.004(4) -0.005(4) -0.002(4)
O13 0.024(4) 0.028(5) 0.010(5) -0.009(4) 0.004(4) -0.008(4)
O21 0.023(5) 0.047(6) 0.014(5) 0.010(5) 0.000(4) 0.003(4)
O22 0.026(5) 0.026(5) 0.056(8) -0.003(5) -0.001(5) -0.001(4)
O23 0.024(5) 0.038(6) 0.033(6) 0.001(5) 0.001(4) -0.008(4)
O31 0.044(6) 0.023(5) 0.030(7) 0.005(5) 0.002(5) -0.004(4)
O32 0.019(5) 0.020(4) 0.042(7) 0.007(5) -0.008(4) 0.007(4)
O33 0.028(5) 0.022(5) 0.047(7) 0.011(5) 0.008(5) -0.007(4)
O41 0.031(5) 0.036(6) 0.012(5) 0.000(4) -0.003(4) -0.009(4)
O42 0.031(5) 0.030(5) 0.045(7) 0.009(5) -0.009(5) -0.010(4)
O43 0.015(4) 0.055(6) 0.023(6) -0.011(5) 0.005(4) 0.002(4)
O1W 0.017(5) 0.060(7) 0.016(6) 0.022(5) -0.001(4) -0.006(4)

loop_
_atom_type_symbol
_atom_type_description
_atom_type_scat_dispersion_real
_atom_type_scat_dispersion_imag
_atom_type_scat_source
C C 0.0033 0.0016 'International Tables Vol C Tables 4.2.6.8 and 6.1.1.4'
H H 0.0000 0.0000 'International Tables Vol C Tables 4.2.6.8 and 6.1.1.4'
N N 0.0061 0.0033 'International Tables Vol C Tables 4.2.6.8 and 6.1.1.4'
O O 0.0106 0.0060 'International Tables Vol C Tables 4.2.6.8 and 6.1.1.4'
P P 0.1023 0.0942 'International Tables Vol C Tables 4.2.6.8 and 6.1.1.4'
Pb Pb -3.3944 10.1111 'International Tables Vol C Tables 4.2.6.8 and 6.1.1.4'

loop_
_geom_angle_atom_site_label_1
_geom_angle_atom_site_label_2
_geom_angle_atom_site_label_3
_geom_angle
_geom_angle_site_symmetry_1
_geom_angle_site_symmetry_3
_geom_angle_publ_flag
O31 Pb1 O11 83.1(4) . 5_556 ?
O31 Pb1 O13 92.4(3) . . ?
O11 Pb1 O13 79.3(3) 5_556 . ?
O33 Pb2 O33 180.0(5) 8_665 4_546 ?
O33 Pb2 O21 89.1(3) 8_665 5_656 ?
O33 Pb2 O21 90.9(3) 4_546 5_656 ?
O33 Pb2 O21 90.9(3) 8_665 . ?
O33 Pb2 O21 89.1(3) 4_546 . ?
O21 Pb2 O21 180.000(1) 5_656 . ?
O33 Pb2 O41 75.0(3) 8_665 5_656 ?
O33 Pb2 O41 105.0(3) 4_546 5_656 ?
O21 Pb2 O41 80.4(3) 5_656 5_656 ?
O21 Pb2 O41 99.6(3) . 5_656 ?
O33 Pb2 O41 105.0(3) 8_665 . ?
O33 Pb2 O41 75.0(3) 4_546 . ?
O21 Pb2 O41 99.6(3) 5_656 . ?
O21 Pb2 O41 80.4(3) . . ?
O41 Pb2 O41 180.000(1) 5_656 . ?
O12 Pb3 O32 79.2(3) . 4_446 ?
O12 Pb3 O41 90.2(3) . 4_446 ?
O32 Pb3 O41 83.6(3) 4_446 4_446 ?
O12 P1 O13 115.3(5) . . ?
O12 P1 O11 115.0(5) . . ?
O13 P1 O11 110.4(5) . . ?
O12 P1 C8 107.4(6) . . ?
O13 P1 C8 103.1(5) . . ?
O11 P1 C8 104.3(6) . . ?
O22 P2 O21 118.2(6) . . ?
O22 P2 O23 110.5(6) . . ?
O21 P2 O23 111.8(6) . . ?
O22 P2 C9 103.7(6) . . ?
O21 P2 C9 106.5(6) . . ?
O23 P2 C9 104.8(6) . . ?
O33 P3 O32 110.8(5) . . ?
O33 P3 O31 109.3(6) . . ?
O32 P3 O31 112.5(6) . . ?
O33 P3 C18 108.6(6) . . ?
O32 P3 C18 107.8(6) . . ?
O31 P3 C18 107.7(6) . . ?
O42 P4 O41 111.5(6) . . ?
O42 P4 O43 112.2(6) . . ?
O41 P4 O43 109.8(5) . . ?
O42 P4 C19 112.3(6) . . ?
O41 P4 C19 109.9(6) . . ?
O43 P4 C19 100.6(6) . . ?
C8 N1 C9 112.0(10) . . ?
C8 N1 C7 110.0(10) . . ?
C9 N1 C7 112.6(10) . . ?
C17 N2 C18 112.3(9) . . ?
C17 N2 C19 112.0(10) . . ?
C18 N2 C19 112.8(10) . . ?
C2 C1 C6 117.2(15) . . ?
C2 C1 C7 120.9(13) . . ?
C6 C1 C7 121.7(13) . . ?
C1 C2 C3 122.2(16) . . ?
C4 C3 C2 119.3(15) . . ?
C3 C4 C5 120.9(15) . . ?
C6 C5 C4 119.9(17) . . ?
C5 C6 C1 120.3(16) . . ?
N1 C7 C1 116.6(10) . . ?
N1 C8 P1 111.6(9) . . ?
N1 C9 P2 113.2(8) . . ?
C16 C11 C12 117.9(14) . . ?
C16 C11 C17 122.2(13) . . ?
C12 C11 C17 119.7(13) . . ?
C13 C12 C11 120.6(15) . . ?
C12 C13 C14 120.4(17) . . ?
C15 C14 C13 121.4(18) . . ?
C14 C15 C16 118.2(19) . . ?
C11 C16 C15 121.5(16) . . ?
N2 C17 C11 118.1(11) . . ?
N2 C18 P3 111.7(8) . . ?
N2 C19 P4 110.6(9) . . ?
P1 O11 Pb1 136.3(5) . 5_556 ?
P1 O12 Pb3 130.2(5) . . ?
P1 O13 Pb1 135.1(5) . . ?
P2 O21 Pb2 137.8(5) . . ?
P3 O31 Pb1 126.2(6) . . ?
P3 O32 Pb3 129.3(6) . 4_546 ?
P3 O33 Pb2 170.7(6) . 4_446 ?
P4 O41 Pb3 133.4(5) . 4_546 ?
P4 O41 Pb2 119.0(5) . . ?
Pb3 O41 Pb2 105.2(3) 4_546 . ?

loop_
_geom_bond_atom_site_label_1
_geom_bond_atom_site_label_2
_geom_bond_distance
_geom_bond_site_symmetry_2
_geom_bond_publ_flag
Pb1 O31 2.305(9) . ?
Pb1 O11 2.322(8) 5_556 ?
Pb1 O13 2.423(8) . ?
Pb2 O33 2.462(9) 8_665 ?
Pb2 O33 2.462(9) 4_546 ?
Pb2 O21 2.495(9) 5_656 ?
Pb2 O21 2.495(9) . ?
Pb2 O41 2.636(9) 5_656 ?
Pb2 O41 2.636(9) . ?
Pb3 O12 2.300(9) . ?
Pb3 O32 2.319(9) 4_446 ?
Pb3 O41 2.507(9) 4_446 ?
P1 O12 1.509(9) . ?
P1 O13 1.512(9) . ?
P1 O11 1.523(9) . ?
P1 C8 1.844(15) . ?
P2 O22 1.497(10) . ?
P2 O21 1.501(10) . ?
P2 O23 1.557(10) . ?
P2 C9 1.835(12) . ?
P3 O33 1.514(9) . ?
P3 O32 1.521(8) . ?
P3 O31 1.537(10) . ?
P3 C18 1.831(13) . ?
P4 O42 1.505(10) . ?
P4 O41 1.544(10) . ?
P4 O43 1.573(9) . ?
P4 C19 1.829(13) . ?
N1 C8 1.493(15) . ?
N1 C9 1.493(16) . ?
N1 C7 1.501(17) . ?
N2 C17 1.456(17) . ?
N2 C18 1.465(15) . ?
N2 C19 1.487(16) . ?
C1 C2 1.36(2) . ?
C1 C6 1.414(19) . ?
C1 C7 1.523(19) . ?
C2 C3 1.38(2) . ?
C3 C4 1.35(2) . ?
C4 C5 1.37(2) . ?
C5 C6 1.37(2) . ?
C11 C16 1.37(2) . ?
C11 C12 1.400(19) . ?
C11 C17 1.533(19) . ?
C12 C13 1.36(2) . ?
C13 C14 1.37(3) . ?
C14 C15 1.36(3) . ?
C15 C16 1.41(2) . ?
O11 Pb1 2.322(8) 5_556 ?
O32 Pb3 2.319(9) 4_546 ?
O33 Pb2 2.462(9) 4_446 ?
O41 Pb3 2.507(9) 4_546 ?
